data_4502411
loop_
_publ_author_name
'Adarsh, N. N.'
'Dastidar, Parthasarathi'

_publ_section_title
;
 A Borromean Weave Coordination Polymer Sustained by Urea&#x2212;Sulfate
 Hydrogen Bonding and Its Selective Anion Separation Properties
;
_journal_issue 2
_journal_name_full 'Crystal Growth &amp; Design'
_journal_page_first 483
_journal_paper_doi 10.1021/cg901159r
_journal_volume 10
_journal_year 2010
_chemical_formula_sum 'C27 H26 N9 O8 S Zn'
_chemical_formula_weight 702.00
_chemical_name_systematic
; 
 ? 
;
_space_group_IT_number 148
_symmetry_cell_setting trigonal
_symmetry_space_group_name_Hall '-R 3'
_symmetry_space_group_name_H-M 'R -3 :H'
_atom_sites_solution_hydrogens geom
_atom_sites_solution_primary direct
_atom_sites_solution_secondary difmap
_audit_creation_method SHELXL-97
_cell_angle_alpha 90.00
_cell_angle_beta 90.00
_cell_angle_gamma 120.00
_cell_formula_units_Z 6
_cell_length_a 15.0798(19)
_cell_length_b 15.0798(19)
_cell_length_c 35.075(9)
_cell_measurement_temperature 100(2)
_cell_volume 6907(2)
_computing_cell_refinement 'BRUKER APEX II'
_computing_data_collection 'BRUKER APEX II'
_computing_data_reduction 'BRUKER APEX II'
_computing_molecular_graphics 'MERCURY 2.2, PLATON 97'
_computing_publication_material 'MERCURY 2.2, PLATON 97'
_computing_structure_refinement 'SHELXL-97 (Sheldrick, 1997)'
_computing_structure_solution 'SHELXS-97 (Sheldrick, 1990)'
_diffrn_ambient_temperature 100(2)
_diffrn_detector_area_resol_mean 3
_diffrn_measured_fraction_theta_full 0.997
_diffrn_measured_fraction_theta_max 0.997
_diffrn_measurement_device_type 'BRUKER CCD AREA DETECTOR'
_diffrn_measurement_method 'PHI-OMEGA SCAN'
_diffrn_radiation_monochromator graphite
_diffrn_radiation_source 'fine-focus sealed tube'
_diffrn_radiation_type MoK\a
_diffrn_radiation_wavelength 0.71073
_diffrn_reflns_av_R_equivalents 0.0367
_diffrn_reflns_av_sigmaI/netI 0.0291
_diffrn_reflns_limit_h_max 13
_diffrn_reflns_limit_h_min -14
_diffrn_reflns_limit_k_max 14
_diffrn_reflns_limit_k_min -14
_diffrn_reflns_limit_l_max 34
_diffrn_reflns_limit_l_min -31
_diffrn_reflns_number 7580
_diffrn_reflns_theta_full 20.73
_diffrn_reflns_theta_max 20.73
_diffrn_reflns_theta_min 1.66
_exptl_absorpt_coefficient_mu 0.622
_exptl_absorpt_correction_T_max 0.9637
_exptl_absorpt_correction_T_min 0.8858
_exptl_absorpt_correction_type multi-scan
_exptl_absorpt_process_details SADABS
_exptl_crystal_colour COLORLESS
_exptl_crystal_density_diffrn 1.013
_exptl_crystal_density_method 'not measured'
_exptl_crystal_description PLATE
_exptl_crystal_F_000 2166
_exptl_crystal_size_max 0.20
_exptl_crystal_size_mid 0.12
_exptl_crystal_size_min 0.06
_refine_diff_density_max 0.937
_refine_diff_density_min -0.648
_refine_diff_density_rms 0.073
_refine_ls_extinction_method none
_refine_ls_goodness_of_fit_ref 1.087
_refine_ls_hydrogen_treatment constr
_refine_ls_matrix_type full
_refine_ls_number_parameters 163
_refine_ls_number_reflns 1588
_refine_ls_number_restraints 0
_refine_ls_restrained_S_all 1.087
_refine_ls_R_factor_all 0.0970
_refine_ls_R_factor_gt 0.0866
_refine_ls_shift/su_max 0.000
_refine_ls_shift/su_mean 0.000
_refine_ls_structure_factor_coef Fsqd
_refine_ls_weighting_details 'calc w=1/[\s^2^(Fo^2^)+(0.1437P)^2^+37.0888P] where P=(Fo^2^+2Fc^2^)/3'
_refine_ls_weighting_scheme calc
_refine_ls_wR_factor_gt 0.2358
_refine_ls_wR_factor_ref 0.2462
_reflns_number_gt 1332
_reflns_number_total 1588
_reflns_threshold_expression >2sigma(I)
_cod_data_source_file cg901159r_si_002.cif
_cod_data_source_block an376l4_0m
_cod_depositor_comments
;
The following automatic conversions were performed:

'_symmetry_cell_setting' value 'TRIGONAL' changed to 'trigonal'
according to /home/saulius/struct/CIF-dictionaries/cif_core.dic
dictionary named 'cif_core.dic' version 2.4.2 from
2011-04-26.

'_exptl_absorpt_correction_type' value 'MULTI-SCAN'
changed to 'multi-scan' according to
/home/saulius/struct/CIF-dictionaries/cif_core.dic dictionary named
'cif_core.dic' version 2.4.2 from 2011-04-26.

Automatic conversion script
Id: cif_fix_values 1715 2011-07-08 13:25:40Z adriana 
;
_cod_original_sg_symbol_H-M R-3
_cod_database_code 4502411

loop_
_symmetry_equiv_pos_as_xyz
'x, y, z'
'-y, x-y, z'
'-x+y, -x, z'
'x+2/3, y+1/3, z+1/3'
'-y+2/3, x-y+1/3, z+1/3'
'-x+y+2/3, -x+1/3, z+1/3'
'x+1/3, y+2/3, z+2/3'
'-y+1/3, x-y+2/3, z+2/3'
'-x+y+1/3, -x+2/3, z+2/3'
'-x, -y, -z'
'y, -x+y, -z'
'x-y, x, -z'
'-x+2/3, -y+1/3, -z+1/3'
'y+2/3, -x+y+1/3, -z+1/3'
'x-y+2/3, x+1/3, -z+1/3'
'-x+1/3, -y+2/3, -z+2/3'
'y+1/3, -x+y+2/3, -z+2/3'
'x-y+1/3, x+2/3, -z+2/3'

loop_
_atom_site_label
_atom_site_type_symbol
_atom_site_fract_x
_atom_site_fract_y
_atom_site_fract_z
_atom_site_U_iso_or_equiv
_atom_site_adp_type
_atom_site_occupancy
_atom_site_symmetry_multiplicity
_atom_site_calc_flag
_atom_site_refinement_flags
Zn1 Zn 0.3333 0.6667 0.03167(5) 0.0857(8) Uani 1 3 d S
S1 S 0.3333 0.6667 -0.06108(9) 0.0559(10) Uani 1 3 d S
N1 N 0.1897(5) 0.6418(5) 0.03362(18) 0.0787(18) Uani 1 1 d .
C2 C 0.1589(8) 0.6951(7) 0.0131(3) 0.114(3) Uani 1 1 d .
H2 H 0.2063 0.7474 -0.0024 0.137 Uiso 1 1 calc R
C3 C 0.0610(9) 0.6764(9) 0.0138(3) 0.135(4) Uani 1 1 d .
H3 H 0.0427 0.7164 -0.0007 0.162 Uiso 1 1 calc R
C4 C -0.0110(7) 0.5989(7) 0.0359(3) 0.097(3) Uani 1 1 d .
H4 H -0.0778 0.5867 0.0370 0.116 Uiso 1 1 calc R
C5 C 0.0175(6) 0.5395(6) 0.0566(2) 0.084(2) Uani 1 1 d .
C6 C 0.1194(6) 0.5662(6) 0.0551(3) 0.087(2) Uani 1 1 d .
H6 H 0.1405 0.5292 0.0701 0.105 Uiso 1 1 calc R
N7 N -0.0587(5) 0.4603(5) 0.0773(3) 0.117(3) Uani 1 1 d .
C8 C -0.0422(9) 0.3980(10) 0.1021(4) 0.177(7) Uani 1 1 d .
O9 O 0.0417(5) 0.4111(7) 0.1097(3) 0.223(6) Uani 1 1 d .
N10 N -0.1330(7) 0.3229(9) 0.1158(4) 0.234(8) Uani 1 1 d .
C11 C -0.1455(8) 0.2444(12) 0.1409(6) 0.239(11) Uani 1 1 d .
C12 C -0.0652(8) 0.2434(12) 0.1598(6) 0.259(12) Uani 1 1 d .
C13 C -0.0899(8) 0.1629(12) 0.1863(6) 0.243(11) Uani 1 1 d .
O14 O 0.2977(16) 0.6188(10) -0.0256(5) 0.064(4) Uani 0.33 1 d P
O15 O 0.440(3) 0.678(3) -0.0619(10) 0.072(13) Uani 0.33 1 d P
O16 O 0.440(4) 0.691(4) -0.064(2) 0.12(2) Uani 0.33 1 d P
O17 O 0.3992(19) 0.6721(15) -0.0900(6) 0.080(5) Uani 0.33 1 d P
O18 O 0.3333 0.6667 0.0949(3) 0.096(3) Uani 1 3 d S

loop_
_atom_site_aniso_label
_atom_site_aniso_U_11
_atom_site_aniso_U_22
_atom_site_aniso_U_33
_atom_site_aniso_U_23
_atom_site_aniso_U_13
_atom_site_aniso_U_12
Zn1 0.0872(10) 0.0872(10) 0.0828(13) 0.000 0.000 0.0436(5)
S1 0.0447(12) 0.0447(12) 0.078(3) 0.000 0.000 0.0223(6)
N1 0.092(5) 0.058(4) 0.085(4) 0.005(3) -0.004(4) 0.037(4)
C2 0.112(8) 0.099(7) 0.148(9) 0.060(6) 0.031(6) 0.066(6)
C3 0.139(9) 0.150(10) 0.166(10) 0.092(8) 0.050(8) 0.109(8)
C4 0.099(6) 0.092(6) 0.120(7) 0.034(6) 0.012(6) 0.064(5)
C5 0.081(6) 0.065(5) 0.108(6) 0.018(4) -0.020(5) 0.037(4)
C6 0.079(6) 0.064(5) 0.120(7) 0.018(5) -0.024(5) 0.036(4)
N7 0.070(4) 0.085(5) 0.174(7) 0.071(5) -0.021(4) 0.021(4)
C8 0.081(8) 0.170(11) 0.244(15) 0.135(11) -0.017(8) 0.036(8)
O9 0.069(5) 0.219(9) 0.348(13) 0.195(9) -0.013(6) 0.047(5)
N10 0.072(6) 0.196(10) 0.372(17) 0.215(12) -0.030(7) 0.019(6)
C11 0.080(8) 0.205(14) 0.38(2) 0.229(16) -0.010(10) 0.029(8)
C12 0.066(7) 0.244(16) 0.40(2) 0.235(18) -0.037(10) 0.023(8)
C13 0.079(8) 0.194(13) 0.40(2) 0.216(16) -0.020(10) 0.026(8)
O14 0.07(2) 0.031(9) 0.081(9) 0.003(7) 0.008(9) 0.013(11)
O15 0.06(2) 0.10(3) 0.055(15) 0.002(15) 0.016(17) 0.039(18)
O16 0.05(3) 0.08(2) 0.24(5) -0.08(3) -0.06(3) 0.037(18)
O17 0.082(16) 0.049(11) 0.109(18) 0.021(11) 0.064(12) 0.034(15)
O18 0.098(4) 0.098(4) 0.092(7) 0.000 0.000 0.049(2)

loop_
_atom_type_symbol
_atom_type_description
_atom_type_scat_dispersion_real
_atom_type_scat_dispersion_imag
_atom_type_scat_source
C C 0.0033 0.0016 'International Tables Vol C Tables 4.2.6.8 and 6.1.1.4'
H H 0.0000 0.0000 'International Tables Vol C Tables 4.2.6.8 and 6.1.1.4'
N N 0.0061 0.0033 'International Tables Vol C Tables 4.2.6.8 and 6.1.1.4'
O O 0.0106 0.0060 'International Tables Vol C Tables 4.2.6.8 and 6.1.1.4'
S S 0.1246 0.1234 'International Tables Vol C Tables 4.2.6.8 and 6.1.1.4'
Zn Zn 0.2839 1.4301 'International Tables Vol C Tables 4.2.6.8 and 6.1.1.4'

loop_
_geom_angle_atom_site_label_1
_geom_angle_atom_site_label_2
_geom_angle_atom_site_label_3
_geom_angle
_geom_angle_site_symmetry_1
_geom_angle_site_symmetry_3
N1 Zn1 N1 119.88(2) 3_565 .
N1 Zn1 N1 119.89(2) 3_565 2_665
N1 Zn1 N1 119.89(2) . 2_665
N1 Zn1 O14 84.4(7) 3_565 3_565
N1 Zn1 O14 81.7(6) . 3_565
N1 Zn1 O14 109.8(4) 2_665 3_565
N1 Zn1 O14 81.7(6) 3_565 2_665
N1 Zn1 O14 109.8(4) . 2_665
N1 Zn1 O14 84.4(7) 2_665 2_665
O14 Zn1 O14 30.9(5) 3_565 2_665
N1 Zn1 O14 109.8(4) 3_565 .
N1 Zn1 O14 84.4(7) . .
N1 Zn1 O14 81.7(6) 2_665 .
O14 Zn1 O14 30.9(5) 3_565 .
O14 Zn1 O14 30.9(5) 2_665 .
N1 Zn1 O18 88.05(19) 3_565 .
N1 Zn1 O18 88.04(19) . .
N1 Zn1 O18 88.05(19) 2_665 .
O14 Zn1 O18 162.1(3) 3_565 .
O14 Zn1 O18 162.1(3) 2_665 .
O14 Zn1 O18 162.1(3) . .
O17 S1 O17 72.8(17) 2_665 .
O17 S1 O17 72.8(17) 2_665 3_565
O17 S1 O17 72.8(17) . 3_565
O17 S1 O14 148.2(16) 2_665 .
O17 S1 O14 138.9(13) . .
O17 S1 O14 109.4(12) 3_565 .
O17 S1 O14 109.4(12) 2_665 3_565
O17 S1 O14 148.2(16) . 3_565
O17 S1 O14 138.9(13) 3_565 3_565
O14 S1 O14 47.3(11) . 3_565
O17 S1 O14 138.9(13) 2_665 2_665
O17 S1 O14 109.4(12) . 2_665
O17 S1 O14 148.2(16) 3_565 2_665
O14 S1 O14 47.3(11) . 2_665
O14 S1 O14 47.3(11) 3_565 2_665
O17 S1 O16 112(2) . 2_665
O17 S1 O16 102(4) 3_565 2_665
O14 S1 O16 108(3) . 2_665
O14 S1 O16 66(3) 3_565 2_665
O14 S1 O16 106(3) 2_665 2_665
O17 S1 O16 112(2) 2_665 3_565
O17 S1 O16 102(4) . 3_565
O14 S1 O16 66(3) . 3_565
O14 S1 O16 106(3) 3_565 3_565
O14 S1 O16 108(3) 2_665 3_565
O16 S1 O16 119.5(8) 2_665 3_565
O17 S1 O16 102(4) 2_665 .
O17 S1 O16 112(2) 3_565 .
O14 S1 O16 106(3) . .
O14 S1 O16 108(3) 3_565 .
O14 S1 O16 66(3) 2_665 .
O16 S1 O16 119.5(8) 2_665 .
O16 S1 O16 119.5(8) 3_565 .
O17 S1 O15 110.0(19) 2_665 3_565
O17 S1 O15 108.3(14) . 3_565
O17 S1 O15 45.6(18) 3_565 3_565
O14 S1 O15 63.9(17) . 3_565
O14 S1 O15 100.7(18) 3_565 3_565
O14 S1 O15 107.9(16) 2_665 3_565
O16 S1 O15 113(3) 2_665 3_565
O16 S1 O15 127(3) . 3_565
O17 S1 O15 108.3(14) 2_665 .
O17 S1 O15 45.6(18) . .
O17 S1 O15 110.0(19) 3_565 .
O14 S1 O15 100.7(18) . .
O14 S1 O15 107.9(16) 3_565 .
O14 S1 O15 63.9(17) 2_665 .
O16 S1 O15 127(3) 2_665 .
O16 S1 O15 113(3) 3_565 .
O15 S1 O15 119.97(10) 3_565 .
O17 S1 O15 45.6(18) 2_665 2_665
O17 S1 O15 110.0(19) . 2_665
O17 S1 O15 108.3(14) 3_565 2_665
O14 S1 O15 107.9(16) . 2_665
O14 S1 O15 63.9(17) 3_565 2_665
O14 S1 O15 100.7(18) 2_665 2_665
O16 S1 O15 127(3) 3_565 2_665
O16 S1 O15 113(3) . 2_665
O15 S1 O15 119.96(9) 3_565 2_665
O15 S1 O15 119.96(10) . 2_665
C2 N1 C6 117.1(7) . .
C2 N1 Zn1 122.8(6) . .
C6 N1 Zn1 120.0(5) . .
N1 C2 C3 122.7(8) . .
C2 C3 C4 120.1(8) . .
C3 C4 C5 118.8(8) . .
C4 C5 N7 116.4(7) . .
C4 C5 C6 117.0(8) . .
N7 C5 C6 126.6(7) . .
N1 C6 C5 124.2(7) . .
C5 N7 C8 124.2(7) . .
O9 C8 N10 126.7(9) . .
O9 C8 N7 123.5(9) . .
N10 C8 N7 109.8(9) . .
C8 N10 C11 125.2(9) . .
C13 C11 C12 120.9(9) 13_455 .
C13 C11 N10 115.1(9) 13_455 .
C12 C11 N10 123.9(10) . .
C11 C12 C13 117.7(9) . .
C11 C13 C12 121.4(9) 13_455 .
O14 O14 O14 60.004(5) 3_565 2_665
O14 O14 S1 66.4(5) 3_565 .
O14 O14 S1 66.4(5) 2_665 .
O14 O14 O15 114(2) 3_565 3_565
O14 O14 O15 124(2) 2_665 3_565
S1 O14 O15 62.0(18) . 3_565
O14 O14 O16 115(2) 3_565 3_565
O14 O14 O16 117(2) 2_665 3_565
S1 O14 O16 58(2) . 3_565
O14 O14 Zn1 74.6(3) 3_565 .
O14 O14 Zn1 74.6(3) 2_665 .
S1 O14 Zn1 134.5(9) . .
O15 O14 Zn1 162(2) 3_565 .
O16 O14 Zn1 167(2) 3_565 .
O17 O15 S1 61(3) . .
O17 O15 O14 115(4) . 2_665
S1 O15 O14 54.1(13) . 2_665
O17 O16 S1 65(3) . .
O17 O16 O14 120(4) . 2_665
S1 O16 O14 55(2) . 2_665
O16 O17 S1 72(4) . .
O15 O17 S1 73(2) . .
O16 O17 O17 107(3) . 2_665
O15 O17 O17 115(2) . 2_665
S1 O17 O17 53.6(9) . 2_665
O16 O17 O17 120(4) . 3_565
O15 O17 O17 117(2) . 3_565
S1 O17 O17 53.6(9) . 3_565
O17 O17 O17 59.999(2) 2_665 3_565

loop_
_geom_bond_atom_site_label_1
_geom_bond_atom_site_label_2
_geom_bond_distance
_geom_bond_site_symmetry_2
Zn1 N1 2.006(6) 3_565
Zn1 N1 2.006(6) .
Zn1 N1 2.006(6) 2_665
Zn1 O14 2.112(18) 3_565
Zn1 O14 2.112(18) 2_665
Zn1 O14 2.113(18) .
Zn1 O18 2.217(10) .
S1 O17 1.394(17) 2_665
S1 O17 1.394(17) .
S1 O17 1.394(17) 3_565
S1 O14 1.402(15) .
S1 O14 1.402(15) 3_565
S1 O14 1.402(15) 2_665
S1 O16 1.46(5) 2_665
S1 O16 1.46(5) 3_565
S1 O16 1.46(5) .
S1 O15 1.53(5) 3_565
S1 O15 1.53(5) .
S1 O15 1.53(5) 2_665
N1 C2 1.322(10) .
N1 C6 1.336(10) .
C2 C3 1.359(13) .
C3 C4 1.370(12) .
C4 C5 1.378(10) .
C5 N7 1.378(10) .
C5 C6 1.381(11) .
N7 C8 1.393(11) .
C8 O9 1.208(11) .
C8 N10 1.355(13) .
N10 C11 1.409(12) .
C11 C13 1.351(14) 13_455
C11 C12 1.388(14) .
C12 C13 1.423(14) .
C13 C11 1.351(14) 13_455
O14 O14 1.13(2) 3_565
O14 O14 1.13(2) 2_665
O14 O15 1.55(4) 3_565
O14 O16 1.57(7) 3_565
O15 O17 1.14(5) .
O15 O14 1.55(4) 2_665
O16 O17 1.05(7) .
O16 O14 1.57(7) 2_665
O17 O17 1.65(4) 2_665
O17 O17 1.65(4) 3_565
